data_4109220
loop_
_publ_author_name
'Massimo Cametti'
'Maija Nissinen'
'Antonella Dalla Cort'
'Luigi Mandolini'
'Kari Rissanen'

_publ_contact_author_address
;Nanoscience Center
Department of Chemistry
P.O. BOX 35
40014 JYU
Finland  
;
_publ_contact_author_email majoni@jyu.fi
_publ_contact_author_fax +358142604756
_publ_contact_author_name 'Maija Nissinen'
_publ_contact_author_phone '+358 14 2604242'
_publ_section_title
;
 Ion Pair Recognition of Quaternary Ammonium and Iminium Salts by
 Uranyl-Salophen Compounds in Solution and in the Solid State
;
_journal_name_full 'Journal of the American Chemical Society'
_journal_page_first 3641
_journal_page_last 3648
_journal_paper_doi 10.1021/ja068561z
_journal_volume 129
_journal_year 2007
_chemical_formula_sum 'C46 H36 N4 O6 U'
_chemical_formula_weight 978.82
_chemical_name_systematic
;
 ?
;
_space_group_IT_number 2
_symmetry_cell_setting triclinic
_symmetry_space_group_name_Hall '-P 1'
_symmetry_space_group_name_H-M 'P -1'
_atom_sites_solution_hydrogens geom
_atom_sites_solution_primary direct
_atom_sites_solution_secondary difmap
_audit_creation_method SHELXL-97
_cell_angle_alpha 73.7010(10)
_cell_angle_beta 88.3310(10)
_cell_angle_gamma 64.8040(10)
_cell_formula_units_Z 2
_cell_length_a 11.8206(2)
_cell_length_b 12.8609(3)
_cell_length_c 14.8464(4)
_cell_measurement_temperature 173(2)
_cell_volume 1949.55(8)
_computing_structure_refinement 'SHELXL-97 (Sheldrick, 1997)'
_diffrn_ambient_temperature 173(2)
_diffrn_measured_fraction_theta_full 0.996
_diffrn_measured_fraction_theta_max 0.996
_diffrn_radiation_monochromator graphite
_diffrn_radiation_source 'fine-focus sealed tube'
_diffrn_radiation_type MoK\a
_diffrn_radiation_wavelength 0.71069
_diffrn_reflns_av_R_equivalents 0.0478
_diffrn_reflns_av_sigmaI/netI 0.0543
_diffrn_reflns_limit_h_max 13
_diffrn_reflns_limit_h_min -13
_diffrn_reflns_limit_k_max 14
_diffrn_reflns_limit_k_min -15
_diffrn_reflns_limit_l_max 16
_diffrn_reflns_limit_l_min -17
_diffrn_reflns_number 14724
_diffrn_reflns_theta_full 24.70
_diffrn_reflns_theta_max 24.70
_diffrn_reflns_theta_min 1.44
_exptl_absorpt_coefficient_mu 4.219
_exptl_absorpt_correction_T_max 0.5702
_exptl_absorpt_correction_T_min 0.2832
_exptl_crystal_density_diffrn 1.667
_exptl_crystal_F_000 960
_exptl_crystal_size_max 0.40
_exptl_crystal_size_mid 0.20
_exptl_crystal_size_min 0.15
_refine_diff_density_max 1.678
_refine_diff_density_min -1.614
_refine_diff_density_rms 0.131
_refine_ls_extinction_method none
_refine_ls_goodness_of_fit_ref 1.065
_refine_ls_hydrogen_treatment mixed
_refine_ls_matrix_type full
_refine_ls_number_parameters 516
_refine_ls_number_reflns 6621
_refine_ls_number_restraints 0
_refine_ls_restrained_S_all 1.065
_refine_ls_R_factor_all 0.0441
_refine_ls_R_factor_gt 0.0356
_refine_ls_shift/su_max 0.001
_refine_ls_shift/su_mean 0.000
_refine_ls_structure_factor_coef Fsqd
_refine_ls_weighting_details 'calc w=1/[\s^2^(Fo^2^)+(0.0302P)^2^+5.3993P] where P=(Fo^2^+2Fc^2^)/3'
_refine_ls_weighting_scheme calc
_refine_ls_wR_factor_gt 0.0776
_refine_ls_wR_factor_ref 0.0814
_reflns_number_gt 5904
_reflns_number_total 6621
_reflns_threshold_expression >2sigma(I)
_cod_data_source_file ja068561zsi20061129_083607.cif
_cod_data_source_block ant017
_cod_database_code 4109220

loop_
_symmetry_equiv_pos_as_xyz
'x, y, z'
'-x, -y, -z'

loop_
_atom_site_label
_atom_site_type_symbol
_atom_site_fract_x
_atom_site_fract_y
_atom_site_fract_z
_atom_site_U_iso_or_equiv
_atom_site_adp_type
_atom_site_occupancy
_atom_site_symmetry_multiplicity
_atom_site_calc_flag
_atom_site_refinement_flags
U1 U 0.410147(18) 0.340804(17) 0.260683(13) 0.01863(8) Uani 1 1 d .
O2 O 0.3446(3) 0.2361(3) 0.2775(2) 0.0257(9) Uani 1 1 d .
O1 O 0.4776(4) 0.4440(3) 0.2490(3) 0.0278(9) Uani 1 1 d .
O15 O 0.0439(3) 0.5936(4) 0.0591(2) 0.0284(9) Uani 1 1 d .
N7 N 0.2884(4) 0.4166(4) 0.3918(3) 0.0207(10) Uani 1 1 d .
N27 N 0.5146(4) 0.2273(4) 0.4291(3) 0.0228(10) Uani 1 1 d .
O30 O 0.5984(3) 0.1927(3) 0.2606(2) 0.0228(8) Uani 1 1 d .
O10 O 0.2205(3) 0.4918(3) 0.1999(2) 0.0232(8) Uani 1 1 d .
O35 O 0.7192(4) 0.0440(3) 0.1643(3) 0.0310(9) Uani 1 1 d .
C17 C 0.0130(5) 0.6771(4) -0.1067(4) 0.0210(12) Uani 1 1 d .
C19 C -0.0017(5) 0.7487(5) -0.2778(4) 0.0226(12) Uani 1 1 d .
C16 C -0.0503(5) 0.6539(5) -0.0191(4) 0.0248(12) Uani 1 1 d .
H16A H -0.1140 0.7309 -0.0117 0.030 Uiso 1 1 calc R
H16B H -0.0929 0.6035 -0.0231 0.030 Uiso 1 1 calc R
C26 C 0.1381(5) 0.6613(5) -0.1027(4) 0.0275(13) Uani 1 1 d .
H26 H 0.1854 0.6319 -0.0430 0.033 Uiso 1 1 calc R
C31 C 0.7077(5) -0.0061(5) 0.2551(4) 0.0260(12) Uani 1 1 d .
C51 C 0.4243(6) 0.3729(6) 0.0045(4) 0.0352(15) Uani 1 1 d .
C18 C -0.0551(5) 0.7191(5) -0.1934(4) 0.0216(12) Uani 1 1 d .
H18 H -0.1391 0.7284 -0.1966 0.026 Uiso 1 1 calc R
C2 C 0.3640(5) 0.3971(5) 0.4735(4) 0.0258(12) Uani 1 1 d .
C29 C 0.6309(5) 0.0330(5) 0.4015(4) 0.0250(12) Uani 1 1 d .
N50 N 0.4203(5) 0.3675(5) 0.0822(3) 0.0354(12) Uani 1 1 d .
C39 C 0.8867(5) 0.0550(5) -0.1360(4) 0.0269(13) Uani 1 1 d .
C28 C 0.5808(5) 0.1121(5) 0.4590(4) 0.0260(13) Uani 1 1 d .
H28 H 0.5981 0.0764 0.5254 0.031 Uiso 1 1 calc R
C8 C 0.1681(5) 0.4592(5) 0.3931(4) 0.0239(12) Uani 1 1 d .
H8 H 0.1374 0.4643 0.4524 0.029 Uiso 1 1 calc R
C44 C 0.8292(5) 0.1821(5) -0.1597(4) 0.0242(12) Uani 1 1 d .
C11 C 0.0060(5) 0.5757(5) 0.1478(4) 0.0231(12) Uani 1 1 d .
C14 C -0.0507(5) 0.5315(5) 0.3333(4) 0.0279(13) Uani 1 1 d .
H14 H -0.0706 0.5170 0.3967 0.034 Uiso 1 1 calc R
C9 C 0.0749(5) 0.5002(5) 0.3149(4) 0.0241(12) Uani 1 1 d .
C12 C -0.1168(5) 0.6069(5) 0.1678(4) 0.0272(13) Uani 1 1 d .
H12 H -0.1826 0.6451 0.1177 0.033 Uiso 1 1 calc R
C41 C 0.9659(6) 0.0659(6) -0.2884(4) 0.0374(15) Uani 1 1 d .
H41 H 1.0117 0.0272 -0.3325 0.045 Uiso 1 1 calc R
C5 C 0.5239(6) 0.3509(6) 0.6268(4) 0.0385(16) Uani 1 1 d .
H5 H 0.5778 0.3347 0.6802 0.046 Uiso 1 1 calc R
C10 C 0.1064(5) 0.5186(4) 0.2214(4) 0.0192(11) Uani 1 1 d .
C32 C 0.7539(6) -0.1293(5) 0.2995(4) 0.0325(14) Uani 1 1 d .
H32 H 0.7971 -0.1850 0.2657 0.039 Uiso 1 1 calc R
C24 C 0.1248(5) 0.7335(5) -0.2731(4) 0.0234(12) Uani 1 1 d .
C25 C 0.1933(5) 0.6874(5) -0.1830(4) 0.0313(14) Uani 1 1 d .
H25 H 0.2785 0.6745 -0.1783 0.038 Uiso 1 1 calc R
C23 C 0.1754(6) 0.7666(6) -0.3575(4) 0.0349(14) Uani 1 1 d .
H23 H 0.2601 0.7559 -0.3549 0.042 Uiso 1 1 calc R
C4 C 0.4089(6) 0.4507(6) 0.6056(4) 0.0363(15) Uani 1 1 d .
H4 H 0.3850 0.5034 0.6438 0.044 Uiso 1 1 calc R
C42 C 0.9084(6) 0.1927(6) -0.3124(4) 0.0344(14) Uani 1 1 d .
H42 H 0.9161 0.2390 -0.3726 0.041 Uiso 1 1 calc R
C1 C 0.4818(5) 0.2969(5) 0.4931(4) 0.0272(13) Uani 1 1 d .
C20 C -0.0713(6) 0.7960(6) -0.3677(4) 0.0339(14) Uani 1 1 d .
H20 H -0.1550 0.8049 -0.3726 0.041 Uiso 1 1 calc R
C6 C 0.5614(6) 0.2744(6) 0.5713(4) 0.0344(14) Uani 1 1 d .
H6 H 0.6411 0.2066 0.5862 0.041 Uiso 1 1 calc R
C30 C 0.6428(5) 0.0766(5) 0.3049(4) 0.0218(12) Uani 1 1 d .
C36 C 0.7939(6) -0.0345(5) 0.1114(4) 0.0299(13) Uani 1 1 d .
H36A H 0.7532 -0.0844 0.1021 0.036 Uiso 1 1 calc R
H36B H 0.8781 -0.0887 0.1461 0.036 Uiso 1 1 calc R
C40 C 0.9560(7) -0.0008(6) -0.2029(4) 0.0383(15) Uani 1 1 d .
H40 H 0.9959 -0.0861 -0.1873 0.046 Uiso 1 1 calc R
C43 C 0.8426(5) 0.2486(5) -0.2502(4) 0.0286(13) Uani 1 1 d .
H43 H 0.8046 0.3340 -0.2674 0.034 Uiso 1 1 calc R
C46 C 0.7510(6) 0.1691(5) -0.0066(4) 0.0326(14) Uani 1 1 d .
H46 H 0.7050 0.2081 0.0373 0.039 Uiso 1 1 calc R
C13 C -0.1450(5) 0.5827(5) 0.2610(4) 0.0297(13) Uani 1 1 d .
H13 H -0.2294 0.6017 0.2743 0.036 Uiso 1 1 calc R
C45 C 0.7635(6) 0.2358(5) -0.0918(4) 0.0340(14) Uani 1 1 d .
H45 H 0.7269 0.3210 -0.1059 0.041 Uiso 1 1 calc R
C38 C 0.8735(6) -0.0123(5) -0.0454(4) 0.0291(13) Uani 1 1 d .
H38 H 0.9133 -0.0977 -0.0285 0.035 Uiso 1 1 calc R
C37 C 0.8059(5) 0.0418(5) 0.0173(4) 0.0247(12) Uani 1 1 d .
C3 C 0.3280(6) 0.4743(5) 0.5289(4) 0.0296(13) Uani 1 1 d .
H3 H 0.2487 0.5428 0.5144 0.036 Uiso 1 1 calc R
C52 C 0.4268(6) 0.3787(7) -0.0946(4) 0.0416(16) Uani 1 1 d .
H52A H 0.4599 0.2972 -0.1004 0.062 Uiso 1 1 calc R
H52B H 0.4807 0.4167 -0.1234 0.062 Uiso 1 1 calc R
H52C H 0.3413 0.4263 -0.1267 0.062 Uiso 1 1 calc R
C33 C 0.7364(6) -0.1711(5) 0.3949(4) 0.0333(14) Uani 1 1 d .
H33 H 0.7648 -0.2550 0.4243 0.040 Uiso 1 1 calc R
C34 C 0.6792(5) -0.0924(5) 0.4452(4) 0.0280(13) Uani 1 1 d .
H34 H 0.6716 -0.1220 0.5102 0.034 Uiso 1 1 calc R
C22 C 0.1064(6) 0.8132(6) -0.4421(4) 0.0387(16) Uani 1 1 d .
H22 H 0.1423 0.8354 -0.4982 0.046 Uiso 1 1 calc R
C21 C -0.0185(7) 0.8289(7) -0.4471(4) 0.0449(17) Uani 1 1 d .
H21 H -0.0671 0.8631 -0.5067 0.054 Uiso 1 1 calc R
N53 N 0.3746(8) 0.1421(8) 0.0151(8) 0.093(3) Uani 1 1 d .
C54 C 0.3922(8) 0.0745(9) 0.0864(9) 0.076(3) Uani 1 1 d .
C55 C 0.4120(11) -0.0115(10) 0.1793(8) 0.098(4) Uani 1 1 d .
H55A H 0.3362 -0.0241 0.1918 0.148 Uiso 1 1 calc R
H55B H 0.4299 0.0199 0.2274 0.148 Uiso 1 1 calc R
H55C H 0.4833 -0.0881 0.1812 0.148 Uiso 1 1 calc R

loop_
_atom_site_aniso_label
_atom_site_aniso_U_11
_atom_site_aniso_U_22
_atom_site_aniso_U_33
_atom_site_aniso_U_23
_atom_site_aniso_U_13
_atom_site_aniso_U_12
U1 0.01629(11) 0.02147(12) 0.01686(11) -0.00412(8) 0.00205(7) -0.00803(8)
O2 0.021(2) 0.029(2) 0.0233(19) -0.0026(16) 0.0011(16) -0.0098(17)
O1 0.029(2) 0.025(2) 0.026(2) -0.0056(17) 0.0038(17) -0.0104(18)
O15 0.018(2) 0.038(2) 0.021(2) -0.0021(17) -0.0009(16) -0.0079(17)
N7 0.018(2) 0.021(2) 0.019(2) -0.0026(18) -0.0021(18) -0.0068(19)
N27 0.017(2) 0.033(3) 0.019(2) -0.007(2) -0.0001(18) -0.013(2)
O30 0.0206(19) 0.021(2) 0.0216(19) -0.0033(16) 0.0058(15) -0.0058(16)
O10 0.0167(19) 0.026(2) 0.0199(19) -0.0029(16) 0.0014(15) -0.0052(16)
O35 0.034(2) 0.024(2) 0.028(2) -0.0058(17) 0.0099(18) -0.0072(18)
C17 0.021(3) 0.014(3) 0.025(3) -0.001(2) -0.003(2) -0.007(2)
C19 0.019(3) 0.027(3) 0.026(3) -0.014(2) -0.001(2) -0.010(2)
C16 0.019(3) 0.020(3) 0.029(3) -0.003(2) -0.003(2) -0.005(2)
C26 0.020(3) 0.033(3) 0.025(3) -0.004(2) -0.003(2) -0.010(3)
C31 0.022(3) 0.026(3) 0.024(3) -0.001(2) 0.004(2) -0.009(2)
C51 0.031(3) 0.037(4) 0.030(4) -0.001(3) 0.000(3) -0.014(3)
C18 0.013(3) 0.025(3) 0.028(3) -0.009(2) 0.001(2) -0.008(2)
C2 0.027(3) 0.035(3) 0.019(3) -0.005(2) 0.006(2) -0.018(3)
C29 0.015(3) 0.037(3) 0.023(3) -0.008(2) 0.003(2) -0.011(2)
N50 0.034(3) 0.035(3) 0.024(3) -0.004(2) 0.002(2) -0.006(2)
C39 0.030(3) 0.025(3) 0.027(3) -0.012(2) 0.001(2) -0.011(3)
C28 0.016(3) 0.039(4) 0.019(3) -0.001(2) 0.000(2) -0.012(3)
C8 0.027(3) 0.026(3) 0.020(3) -0.007(2) 0.009(2) -0.013(3)
C44 0.021(3) 0.023(3) 0.028(3) -0.004(2) -0.002(2) -0.010(2)
C11 0.028(3) 0.020(3) 0.021(3) -0.005(2) 0.005(2) -0.012(2)
C14 0.024(3) 0.030(3) 0.028(3) -0.011(3) 0.013(2) -0.008(3)
C9 0.023(3) 0.029(3) 0.022(3) -0.008(2) 0.005(2) -0.012(2)
C12 0.018(3) 0.030(3) 0.032(3) -0.009(3) 0.002(2) -0.009(2)
C41 0.051(4) 0.035(4) 0.028(3) -0.020(3) 0.019(3) -0.014(3)
C5 0.037(4) 0.068(5) 0.025(3) -0.021(3) 0.007(3) -0.033(4)
C10 0.012(3) 0.014(3) 0.027(3) -0.008(2) 0.005(2) -0.001(2)
C32 0.029(3) 0.026(3) 0.040(4) -0.008(3) 0.005(3) -0.011(3)
C24 0.024(3) 0.024(3) 0.024(3) -0.012(2) 0.004(2) -0.008(2)
C25 0.016(3) 0.042(4) 0.034(3) -0.010(3) 0.000(2) -0.012(3)
C23 0.029(3) 0.045(4) 0.034(3) -0.014(3) 0.006(3) -0.017(3)
C4 0.046(4) 0.054(4) 0.027(3) -0.024(3) 0.016(3) -0.032(4)
C42 0.041(4) 0.035(4) 0.026(3) -0.009(3) 0.001(3) -0.016(3)
C1 0.026(3) 0.041(4) 0.020(3) -0.006(2) 0.002(2) -0.021(3)
C20 0.024(3) 0.054(4) 0.025(3) -0.007(3) -0.001(2) -0.020(3)
C6 0.027(3) 0.052(4) 0.024(3) -0.011(3) 0.003(3) -0.017(3)
C30 0.010(2) 0.019(3) 0.033(3) -0.006(2) 0.000(2) -0.003(2)
C36 0.032(3) 0.023(3) 0.034(3) -0.013(3) 0.007(3) -0.008(3)
C40 0.055(4) 0.027(3) 0.037(4) -0.017(3) 0.012(3) -0.018(3)
C43 0.028(3) 0.022(3) 0.033(3) -0.005(3) -0.001(3) -0.009(3)
C46 0.040(4) 0.022(3) 0.032(3) -0.010(3) 0.014(3) -0.010(3)
C13 0.021(3) 0.031(3) 0.035(3) -0.009(3) 0.008(3) -0.010(3)
C45 0.040(4) 0.015(3) 0.042(4) -0.012(3) 0.014(3) -0.005(3)
C38 0.039(4) 0.016(3) 0.031(3) -0.004(2) 0.005(3) -0.012(3)
C37 0.027(3) 0.028(3) 0.023(3) -0.009(2) 0.002(2) -0.015(3)
C3 0.034(3) 0.033(3) 0.026(3) -0.010(3) 0.006(3) -0.018(3)
C52 0.040(4) 0.060(5) 0.028(3) -0.012(3) 0.003(3) -0.025(3)
C33 0.029(3) 0.026(3) 0.036(3) 0.001(3) 0.002(3) -0.010(3)
C34 0.022(3) 0.030(3) 0.025(3) 0.005(2) 0.000(2) -0.012(3)
C22 0.032(4) 0.061(4) 0.028(3) -0.014(3) 0.007(3) -0.024(3)
C21 0.045(4) 0.066(5) 0.024(3) -0.010(3) -0.003(3) -0.025(4)
N53 0.075(6) 0.063(5) 0.132(8) -0.008(5) -0.021(5) -0.033(5)
C54 0.049(5) 0.049(6) 0.126(9) -0.028(6) -0.021(6) -0.014(4)
C55 0.088(8) 0.082(7) 0.115(9) -0.009(7) -0.031(7) -0.038(6)

loop_
_atom_type_symbol
_atom_type_description
_atom_type_scat_dispersion_real
_atom_type_scat_dispersion_imag
_atom_type_scat_source
C C 0.0033 0.0016 'International Tables Vol C Tables 4.2.6.8 and 6.1.1.4'
H H 0.0000 0.0000 'International Tables Vol C Tables 4.2.6.8 and 6.1.1.4'
N N 0.0061 0.0033 'International Tables Vol C Tables 4.2.6.8 and 6.1.1.4'
O O 0.0106 0.0060 'International Tables Vol C Tables 4.2.6.8 and 6.1.1.4'
U U -9.6767 9.6646 'International Tables Vol C Tables 4.2.6.8 and 6.1.1.4'

loop_
_geom_angle_atom_site_label_1
_geom_angle_atom_site_label_2
_geom_angle_atom_site_label_3
_geom_angle
O2 U1 O1 177.62(16)
O2 U1 O30 88.90(15)
O1 U1 O30 90.90(16)
O2 U1 O10 89.67(15)
O1 U1 O10 91.44(15)
O30 U1 O10 156.91(13)
O2 U1 N27 86.03(15)
O1 U1 N27 91.68(15)
O30 U1 N27 69.78(14)
O10 U1 N27 133.07(14)
O2 U1 N7 89.09(16)
O1 U1 N7 89.32(16)
O30 U1 N7 133.06(13)
O10 U1 N7 69.94(13)
N27 U1 N7 63.29(14)
O2 U1 N50 93.93(17)
O1 U1 N50 88.36(17)
O30 U1 N50 79.08(14)
O10 U1 N50 78.03(14)
N27 U1 N50 148.86(16)
N7 U1 N50 147.82(14)
C11 O15 C16 118.0(4)
C8 N7 C2 118.9(5)
C8 N7 U1 125.6(3)
C2 N7 U1 115.2(3)
C28 N27 C1 120.6(4)
C28 N27 U1 123.7(4)
C1 N27 U1 115.3(3)
C30 O30 U1 129.3(3)
C10 O10 U1 135.1(3)
C31 O35 C36 118.1(4)
C18 C17 C26 119.1(5)
C18 C17 C16 119.0(5)
C26 C17 C16 121.9(4)
C18 C19 C20 122.0(5)
C18 C19 C24 119.5(4)
C20 C19 C24 118.5(5)
O15 C16 C17 107.8(4)
C25 C26 C17 121.4(5)
O35 C31 C32 125.0(5)
O35 C31 C30 114.8(5)
C32 C31 C30 120.2(5)
N50 C51 C52 178.5(7)
C17 C18 C19 121.0(5)
C3 C2 C1 120.9(5)
C3 C2 N7 123.0(5)
C1 C2 N7 116.0(5)
C30 C29 C34 119.5(5)
C30 C29 C28 121.6(5)
C34 C29 C28 118.6(5)
C51 N50 U1 175.8(5)
C44 C39 C40 119.0(5)
C44 C39 C38 118.5(5)
C40 C39 C38 122.5(5)
N27 C28 C29 126.3(5)
N7 C8 C9 127.4(5)
C45 C44 C39 118.3(5)
C45 C44 C43 123.5(5)
C39 C44 C43 118.2(5)
O15 C11 C12 125.0(5)
O15 C11 C10 114.0(5)
C12 C11 C10 121.0(5)
C13 C14 C9 120.9(5)
C14 C9 C10 120.3(5)
C14 C9 C8 118.3(5)
C10 C9 C8 121.1(5)
C11 C12 C13 120.4(5)
C40 C41 C42 120.3(6)
C6 C5 C4 120.8(5)
O10 C10 C9 123.2(5)
O10 C10 C11 119.2(5)
C9 C10 C11 117.5(5)
C31 C32 C33 119.9(6)
C23 C24 C25 123.0(5)
C23 C24 C19 118.8(5)
C25 C24 C19 118.1(5)
C26 C25 C24 120.8(5)
C22 C23 C24 121.5(6)
C5 C4 C3 120.3(6)
C43 C42 C41 120.3(6)
C6 C1 C2 118.7(6)
C6 C1 N27 124.1(5)
C2 C1 N27 117.1(5)
C21 C20 C19 120.3(5)
C5 C6 C1 120.0(6)
O30 C30 C31 118.9(5)
O30 C30 C29 121.9(5)
C31 C30 C29 119.1(5)
O35 C36 C37 108.3(4)
C41 C40 C39 120.9(6)
C42 C43 C44 121.3(5)
C45 C46 C37 120.6(6)
C14 C13 C12 119.8(5)
C46 C45 C44 121.7(5)
C37 C38 C39 122.0(5)
C38 C37 C46 118.8(5)
C38 C37 C36 119.5(5)
C46 C37 C36 121.7(5)
C2 C3 C4 119.4(6)
C34 C33 C32 120.6(5)
C33 C34 C29 120.6(5)
C23 C22 C21 119.8(6)
C20 C21 C22 121.1(5)
N53 C54 C55 178.6(13)

loop_
_geom_bond_atom_site_label_1
_geom_bond_atom_site_label_2
_geom_bond_distance
U1 O2 1.779(4)
U1 O1 1.786(4)
U1 O30 2.230(4)
U1 O10 2.244(3)
U1 N27 2.550(4)
U1 N7 2.553(4)
U1 N50 2.581(5)
O15 C11 1.367(6)
O15 C16 1.422(6)
N7 C8 1.290(7)
N7 C2 1.427(7)
N27 C28 1.291(7)
N27 C1 1.420(7)
O30 C30 1.319(6)
O10 C10 1.298(6)
O35 C31 1.352(6)
O35 C36 1.436(7)
C17 C18 1.377(7)
C17 C26 1.406(7)
C17 C16 1.501(8)
C19 C18 1.417(8)
C19 C20 1.417(7)
C19 C24 1.424(7)
C26 C25 1.371(8)
C31 C32 1.393(8)
C31 C30 1.407(8)
C51 N50 1.138(8)
C51 C52 1.451(9)
C2 C3 1.386(8)
C2 C1 1.404(8)
C29 C30 1.413(8)
C29 C34 1.414(8)
C29 C28 1.435(8)
C39 C44 1.415(8)
C39 C40 1.423(8)
C39 C38 1.426(8)
C8 C9 1.441(7)
C44 C45 1.410(8)
C44 C43 1.422(8)
C11 C12 1.380(8)
C11 C10 1.423(7)
C14 C13 1.370(8)
C14 C9 1.404(8)
C9 C10 1.407(7)
C12 C13 1.394(8)
C41 C40 1.351(9)
C41 C42 1.412(9)
C5 C6 1.380(9)
C5 C4 1.381(9)
C32 C33 1.409(8)
C24 C23 1.409(8)
C24 C25 1.415(8)
C23 C22 1.350(8)
C4 C3 1.388(8)
C42 C43 1.353(9)
C1 C6 1.400(8)
C20 C21 1.363(9)
C36 C37 1.507(8)
C46 C45 1.358(8)
C46 C37 1.418(8)
C38 C37 1.356(8)
C33 C34 1.361(9)
C22 C21 1.404(9)
N53 C54 1.124(13)
C54 C55 1.456(15)

loop_
_geom_torsion_atom_site_label_1
_geom_torsion_atom_site_label_2
_geom_torsion_atom_site_label_3
_geom_torsion_atom_site_label_4
_geom_torsion
O2 U1 N7 C8 -57.5(4)
O1 U1 N7 C8 124.2(4)
O30 U1 N7 C8 -145.2(4)
O10 U1 N7 C8 32.4(4)
N27 U1 N7 C8 -143.6(5)
N50 U1 N7 C8 38.4(6)
O2 U1 N7 C2 115.7(4)
O1 U1 N7 C2 -62.5(4)
O30 U1 N7 C2 28.1(4)
O10 U1 N7 C2 -154.3(4)
N27 U1 N7 C2 29.7(3)
N50 U1 N7 C2 -148.3(4)
O2 U1 N27 C28 52.0(4)
O1 U1 N27 C28 -128.6(4)
O30 U1 N27 C28 -38.3(4)
O10 U1 N27 C28 137.9(4)
N7 U1 N27 C28 143.0(4)
N50 U1 N27 C28 -39.0(6)
O2 U1 N27 C1 -119.9(4)
O1 U1 N27 C1 59.4(4)
O30 U1 N27 C1 149.8(4)
O10 U1 N27 C1 -34.1(4)
N7 U1 N27 C1 -29.0(3)
N50 U1 N27 C1 149.0(4)
O2 U1 O30 C30 -30.3(4)
O1 U1 O30 C30 147.3(4)
O10 U1 O30 C30 -116.9(4)
N27 U1 O30 C30 55.9(4)
N7 U1 O30 C30 57.4(5)
N50 U1 O30 C30 -124.5(4)
O2 U1 O10 C10 42.6(5)
O1 U1 O10 C10 -135.2(5)
O30 U1 O10 C10 129.1(5)
N27 U1 O10 C10 -41.6(5)
N7 U1 O10 C10 -46.5(5)
N50 U1 O10 C10 136.7(5)
C11 O15 C16 C17 172.5(4)
C18 C17 C16 O15 170.8(5)
C26 C17 C16 O15 -11.6(7)
C18 C17 C26 C25 0.3(8)
C16 C17 C26 C25 -177.3(5)
C36 O35 C31 C32 -5.8(8)
C36 O35 C31 C30 174.6(5)
C26 C17 C18 C19 -1.3(8)
C16 C17 C18 C19 176.4(5)
C20 C19 C18 C17 -177.8(5)
C24 C19 C18 C17 0.7(8)
C8 N7 C2 C3 -38.0(8)
U1 N7 C2 C3 148.3(4)
C8 N7 C2 C1 144.9(5)
U1 N7 C2 C1 -28.8(6)
C52 C51 N50 U1 44(33)
O2 U1 N50 C51 -20(7)
O1 U1 N50 C51 160(7)
O30 U1 N50 C51 69(7)
O10 U1 N50 C51 -108(7)
N27 U1 N50 C51 69(7)
N7 U1 N50 C51 -114(7)
C1 N27 C28 C29 -173.4(5)
U1 N27 C28 C29 15.1(7)
C30 C29 C28 N27 18.2(8)
C34 C29 C28 N27 -167.3(5)
C2 N7 C8 C9 171.0(5)
U1 N7 C8 C9 -16.0(8)
C40 C39 C44 C45 -178.5(6)
C38 C39 C44 C45 1.1(8)
C40 C39 C44 C43 0.6(8)
C38 C39 C44 C43 -179.9(5)
C16 O15 C11 C12 3.1(8)
C16 O15 C11 C10 -177.8(4)
C13 C14 C9 C10 -1.4(9)
C13 C14 C9 C8 173.2(5)
N7 C8 C9 C14 173.3(5)
N7 C8 C9 C10 -12.2(9)
O15 C11 C12 C13 178.9(5)
C10 C11 C12 C13 -0.1(8)
U1 O10 C10 C9 38.9(8)
U1 O10 C10 C11 -144.8(4)
C14 C9 C10 O10 179.8(5)
C8 C9 C10 O10 5.5(8)
C14 C9 C10 C11 3.5(8)
C8 C9 C10 C11 -170.9(5)
O15 C11 C10 O10 1.6(7)
C12 C11 C10 O10 -179.3(5)
O15 C11 C10 C9 178.2(5)
C12 C11 C10 C9 -2.7(8)
O35 C31 C32 C33 179.9(5)
C30 C31 C32 C33 -0.5(8)
C18 C19 C24 C23 -178.2(5)
C20 C19 C24 C23 0.4(8)
C18 C19 C24 C25 0.8(8)
C20 C19 C24 C25 179.3(5)
C17 C26 C25 C24 1.2(9)
C23 C24 C25 C26 177.2(6)
C19 C24 C25 C26 -1.7(9)
C25 C24 C23 C22 -178.2(6)
C19 C24 C23 C22 0.7(9)
C6 C5 C4 C3 1.2(9)
C40 C41 C42 C43 -0.3(10)
C3 C2 C1 C6 1.6(8)
N7 C2 C1 C6 178.8(5)
C3 C2 C1 N27 -175.8(5)
N7 C2 C1 N27 1.4(7)
C28 N27 C1 C6 37.3(8)
U1 N27 C1 C6 -150.5(5)
C28 N27 C1 C2 -145.5(5)
U1 N27 C1 C2 26.8(6)
C18 C19 C20 C21 176.8(6)
C24 C19 C20 C21 -1.7(9)
C4 C5 C6 C1 -0.7(9)
C2 C1 C6 C5 -0.6(9)
N27 C1 C6 C5 176.6(5)
U1 O30 C30 C31 134.6(4)
U1 O30 C30 C29 -47.7(6)
O35 C31 C30 O30 0.7(7)
C32 C31 C30 O30 -179.0(5)
O35 C31 C30 C29 -177.1(4)
C32 C31 C30 C29 3.3(8)
C34 C29 C30 O30 179.4(5)
C28 C29 C30 O30 -6.2(8)
C34 C29 C30 C31 -2.9(7)
C28 C29 C30 C31 171.5(5)
C31 O35 C36 C37 -173.1(4)
C42 C41 C40 C39 0.8(10)
C44 C39 C40 C41 -0.9(9)
C38 C39 C40 C41 179.6(6)
C41 C42 C43 C44 -0.1(9)
C45 C44 C43 C42 178.9(6)
C39 C44 C43 C42 -0.1(8)
C9 C14 C13 C12 -1.6(9)
C11 C12 C13 C14 2.3(9)
C37 C46 C45 C44 0.9(9)
C39 C44 C45 C46 -2.2(9)
C43 C44 C45 C46 178.8(6)
C44 C39 C38 C37 1.3(8)
C40 C39 C38 C37 -179.1(6)
C39 C38 C37 C46 -2.6(8)
C39 C38 C37 C36 179.1(5)
C45 C46 C37 C38 1.5(9)
C45 C46 C37 C36 179.8(6)
O35 C36 C37 C38 179.5(5)
O35 C36 C37 C46 1.2(7)
C1 C2 C3 C4 -1.2(8)
N7 C2 C3 C4 -178.1(5)
C5 C4 C3 C2 -0.3(9)
C31 C32 C33 C34 -2.7(9)
C32 C33 C34 C29 3.0(9)
C30 C29 C34 C33 -0.2(8)
C28 C29 C34 C33 -174.8(5)
C24 C23 C22 C21 -0.4(10)
C19 C20 C21 C22 2.1(11)
C23 C22 C21 C20 -1.1(11)
